data_2100059
loop_
_publ_author_name
'Richard E. Marsh'

_publ_section_title
;
 Space group <i>P</i>1: an update
;
_journal_issue 3
_journal_name_full 'Acta Crystallographica Section B'
_journal_page_first 359
_journal_page_last 359
_journal_paper_doi 10.1107/S0108768105009651
_journal_volume 61
_journal_year 2005
_chemical_formula_moiety 'C54 H72 N4 O4 Zn2'
_chemical_formula_sum 'C54 H72 N4 O4 Zn2'
_space_group_crystal_system triclinic
_space_group_IT_number 2
_space_group_name_Hall '-P 1'
_space_group_name_H-M_alt 'P -1'
_audit_creation_method CRYM
_cell_angle_alpha 107.61
_cell_angle_beta 96.48
_cell_angle_gamma 103.36
_cell_formula_units_Z 1
_cell_length_a 8.8620
_cell_length_b 12.6561
_cell_length_c 12.8004
_cell_volume 1305.249
_cod_data_source_file bk0148.cif
_cod_data_source_block NEQROQ
_cod_depositor_comments
;
 Updating space group information and adding the symmetry operation list.

 Antanas Vaitkus,
 2018-06-14

 Marking attached hydrogen atoms.

 Antanas Vaitkus,
 2017-11-30

  Added moiety chemical formula and Z value from Marsh (2005) paper.
  The summary chemical formula is calculated from moiety formula using
  AdHocParser
  (svn://www.crystallography.net/cod-tools/trunk/Formulae/AdHocParser.yp,
  revision 1441.)

  Andrius Merkys
  2013-11-11
;
_cod_original_sg_symbol_H-M P-1
_cod_original_formula_sum 'not given'
_cod_database_code 2100059

loop_
_space_group_symop_id
_space_group_symop_operation_xyz
1 x,y,z
2 -x,-y,-z

loop_
_atom_site_label
_atom_site_fract_x
_atom_site_fract_y
_atom_site_fract_z
_atom_site_type_symbol
_atom_site_attached_hydrogens
Zn1 0.00612 -0.06479 0.34038 Zn 0
O1 -0.13925 -0.09440 0.44165 O 0
O2 -0.22340 0.02290 0.57290 O 0
N1 -0.01615 0.05060 0.27040 N 0
N2 -0.06930 -0.20430 0.20540 N 0
C1 -0.24385 -0.05230 0.47870 C 0
C2 -0.40300 -0.09445 0.40725 C 3
C5 -0.10825 0.01785 0.17030 C 0
C6 -0.18070 -0.09865 0.10505 C 0
H7 -0.25930 -0.11040 0.04485 H 0
C7 -0.15410 -0.20035 0.11645 C 0
C8 -0.22525 -0.30850 0.01520 C 0
H8 -0.20125 -0.37310 0.03060 H 0
H9 -0.18155 -0.29855 -0.04760 H 0
H10 -0.33780 -0.32230 -0.00160 H 0
C9 -0.13275 0.10450 0.11670 C 0
H11 -0.08020 0.18070 0.16730 H 0
H12 -0.24330 0.09675 0.09905 H 0
H13 -0.09045 0.09110 0.04975 H 0
C10 0.08025 0.16955 0.32095 C 0
C11 0.02665 0.24955 0.39530 C 0
C12 0.12730 0.36150 0.44310 C 0
H14 0.09370 0.41750 0.49305 H 0
C13 0.27360 0.39105 0.41860 C 0
H15 0.33825 0.46620 0.45120 H 0
C14 0.32570 0.30890 0.34520 C 0
H16 0.42590 0.32965 0.32990 H 0
C15 0.23050 0.19480 0.29290 C 0
C16 0.28265 0.10305 0.21255 C 0
H17 0.21455 0.07965 0.14015 H 0
H18 0.26565 0.03650 0.23680 H 0
C17 0.44740 0.13300 0.19775 C 0
H19 0.46685 0.06790 0.14520 H 0
H20 0.51700 0.15400 0.26805 H 0
H21 0.46565 0.19680 0.17070 H 0
C18 -0.12905 0.21710 0.42505 C 0
H22 -0.11765 0.17730 0.47720 H 0
H23 -0.20065 0.16245 0.35920 H 0
C19 -0.20630 0.30610 0.47485 C 0
H24 -0.30475 0.27130 0.49035 H 0
H25 -0.22345 0.34510 0.42370 H 0
H26 -0.14050 0.35950 0.54260 H 0
C20 -0.03345 -0.31030 0.20400 C 0
C21 0.10795 -0.32670 0.17705 C 0
C22 0.14640 -0.42780 0.17990 C 0
H27 0.24105 -0.44030 0.16220 H 0
C23 0.04585 -0.50410 0.20820 C 0
H28 0.07275 -0.57035 0.20990 H 0
C24 -0.09425 -0.49245 0.23490 C 0
H29 -0.16100 -0.54940 0.25340 H 0
C25 -0.13955 -0.39100 0.23330 C 0
C26 -0.28930 -0.37305 0.26595 C 0
H30 -0.32515 -0.32640 0.22685 H 0
H31 -0.26665 -0.32940 0.34465 H 0
C27 -0.41915 -0.47595 0.24445 C 0
H32 -0.50965 -0.45460 0.26785 H 0
H33 -0.38730 -0.52175 0.28480 H 0
H34 -0.44570 -0.51920 0.16660 H 0
C28 0.22235 -0.23815 0.14475 C 0
H35 0.16690 -0.19975 0.11340 H 0
H36 0.28420 -0.18580 0.21000 H 0
C29 0.32905 -0.26960 0.07690 C 0
H37 0.39735 -0.20555 0.06690 H 0
H38 0.27110 -0.31875 0.01035 H 0
H39 0.38875 -0.30535 0.10730 H 0
